data_8104715
loop_
_publ_author_name
'Jin, Ze-Sen'
'Liu, Xiao-jing'
'Li, Zhuang-Yu'
'Liu, E.'
'Jian, Fang-fang'
'Liang, Tongling'

_publ_section_title
;
 Crystal structure of
 (E)-(2-((1H-pyrrol-2-yl)methylene)hydrazineyl)(amino)methaniminium
 nitrate monohydrate, C6H12N6O4
;
_journal_issue 4
_journal_name_full 'Zeitschrift f\"ur Kristallographie - New Crystal Structures'
_journal_page_first 797
_journal_page_last 798
_journal_paper_doi 10.1515/ncrs-2021-0084
_journal_volume 236
_journal_year 2021
_chemical_formula_moiety 'N O3, H2 O, C6 H10 N5'
_chemical_formula_sum 'C6 H12 N6 O4'
_chemical_formula_weight 232.200
_space_group_crystal_system monoclinic
_space_group_IT_number 14
_space_group_name_Hall '-P 2yn'
_space_group_name_H-M_alt 'P 1 21/n 1'
_symmetry_Int_Tables_number 14
_cell_angle_alpha 90
_cell_angle_beta 101.525(4)
_cell_angle_gamma 90
_cell_formula_units_Z 4
_cell_length_a 7.3652(3)
_cell_length_b 16.8683(7)
_cell_length_c 8.3779(3)
_cell_measurement_reflns_used 5552
_cell_measurement_temperature 170.00(10)
_cell_measurement_theta_max 31.0550
_cell_measurement_theta_min 2.3950
_cell_volume 1019.87(7)
_computing_cell_refinement 'CrysAlisPro 1.171.39.45i (Rigaku OD, 2018)'
_computing_data_collection 'CrysAlisPro 1.171.39.45i (Rigaku OD, 2018)'
_computing_data_reduction 'CrysAlisPro 1.171.39.45i (Rigaku OD, 2018)'
_computing_molecular_graphics 'Olex2 1.3 (Dolomanov et al., 2009)'
_computing_publication_material 'Olex2 1.3 (Dolomanov et al., 2009)'
_computing_structure_refinement 'olex2.refine 1.3 (Bourhis et al., 2015)'
_computing_structure_solution 'SHELXT 2018/2 (Sheldrick, 2018)'
_diffrn_ambient_environment N~2~
_diffrn_ambient_temperature 170.00(10)
_diffrn_detector 'CCD plate'
_diffrn_measured_fraction_theta_full 0.9962
_diffrn_measured_fraction_theta_max 0.8104
_diffrn_measurement_details
;
List of Runs (angles in degrees, time in seconds):

  # Type    Start    End  Width  t~exp~   \w     \q     \k     \f   Frames
--------------------------------------------------------------------------
  1  \w    -93.00  67.00   0.50    5.00    --  -11.60  45.00 168.96  320
  2  \w     11.00  67.00   0.50    5.00    --  -11.60  45.00 168.96  112
  3  \w    -25.00   1.00   0.50    5.00    --  -11.60  45.00 -16.08   52
  4  \w    -93.00   4.00   0.50    5.00    --  -11.60  45.00 168.96  194
  5  \w   -100.00 -67.00   0.50    5.00    --  -11.60  45.00 -16.08   66
;
_diffrn_measurement_device 'four-circle diffractometer'
_diffrn_measurement_device_type 'XtaLAB AFC10 (RCD3): fixed-chi single'
_diffrn_measurement_method '\w scans'
_diffrn_orient_matrix_type 'CrysAlisPro convention (1999,Acta A55,543-557)'
_diffrn_orient_matrix_UB_11 0.0328206000
_diffrn_orient_matrix_UB_12 -0.0230687000
_diffrn_orient_matrix_UB_13 0.0707443000
_diffrn_orient_matrix_UB_21 -0.0922928000
_diffrn_orient_matrix_UB_22 -0.0051273000
_diffrn_orient_matrix_UB_23 0.0109813000
_diffrn_orient_matrix_UB_31 -0.0083055000
_diffrn_orient_matrix_UB_32 -0.0347933000
_diffrn_orient_matrix_UB_33 -0.0483591000
_diffrn_radiation_monochromator mirror
_diffrn_radiation_probe x-ray
_diffrn_radiation_type 'Mo K\a'
_diffrn_radiation_wavelength 0.71073
_diffrn_reflns_av_R_equivalents 0.0249
_diffrn_reflns_av_unetI/netI 0.0243
_diffrn_reflns_Laue_measured_fraction_full 0.9962
_diffrn_reflns_Laue_measured_fraction_max 0.8104
_diffrn_reflns_limit_h_max 10
_diffrn_reflns_limit_h_min -10
_diffrn_reflns_limit_k_max 23
_diffrn_reflns_limit_k_min -23
_diffrn_reflns_limit_l_max 10
_diffrn_reflns_limit_l_min -11
_diffrn_reflns_number 11032
_diffrn_reflns_point_group_measured_fraction_full 0.9962
_diffrn_reflns_point_group_measured_fraction_max 0.8104
_diffrn_reflns_theta_full 25.2417
_diffrn_reflns_theta_max 31.10
_diffrn_reflns_theta_min 2.41
_diffrn_source 'Rotating-anode X-ray tube'
_diffrn_source_type 'Rigaku (Mo) X-ray Source'
_exptl_absorpt_coefficient_mu 0.127
_exptl_absorpt_correction_T_max 1.00000
_exptl_absorpt_correction_T_min 0.88406
_exptl_absorpt_correction_type multi-scan
_exptl_absorpt_process_details
;
CrysAlisPro 1.171.39.45i (Rigaku Oxford Diffraction, 2018)
Empirical absorption correction using spherical harmonics,
 implemented in SCALE3 ABSPACK scaling algorithm.
;
_exptl_crystal_colour colourless
_exptl_crystal_colour_primary colourless
_exptl_crystal_density_diffrn 1.512
_exptl_crystal_description prism
_exptl_crystal_F_000 488.263
_exptl_crystal_size_max 0.25
_exptl_crystal_size_mid 0.07
_exptl_crystal_size_min 0.06
_refine_diff_density_max 0.2757
_refine_diff_density_min -0.3316
_refine_diff_density_rms 0.0541
_refine_ls_d_res_high 0.6880
_refine_ls_d_res_low 8.4342
_refine_ls_goodness_of_fit_ref 1.0265
_refine_ls_hydrogen_treatment constr
_refine_ls_matrix_type full
_refine_ls_number_constraints 21
_refine_ls_number_parameters 148
_refine_ls_number_reflns 2662
_refine_ls_number_restraints 0
_refine_ls_restrained_S_all 1.0265
_refine_ls_R_factor_all 0.0431
_refine_ls_R_factor_gt 0.0350
_refine_ls_shift/su_max 0.0033
_refine_ls_shift/su_mean 0.0001
_refine_ls_structure_factor_coef Fsqd
_refine_ls_weighting_details 'w=1/[\s^2^(Fo^2^)+(0.0581P)^2^+0.2134P] where P=(Fo^2^+2Fc^2^)/3'
_refine_ls_weighting_scheme calc
_refine_ls_wR_factor_gt 0.0976
_refine_ls_wR_factor_ref 0.1027
_reflns_Friedel_coverage 0.0
_reflns_limit_h_max 6
_reflns_limit_h_min -10
_reflns_limit_k_max 23
_reflns_limit_k_min 0
_reflns_limit_l_max 11
_reflns_limit_l_min -5
_reflns_number_gt 2220
_reflns_number_total 2662
_reflns_threshold_expression I>=2u(I)
_cod_data_source_file suppl_j_ncrs-2021-0084_suppl.cif
_cod_data_source_block MX9047
_cod_original_sg_symbol_Hall '-P 2ybc (x-z,y,z)'
_cod_database_code 8104715

loop_
_space_group_symop_id
_space_group_symop_operation_xyz
1 x,y,z
2 -x+1/2,y+1/2,-z+1/2
3 -x,-y,-z
4 x-1/2,-y-1/2,z-1/2

loop_
_atom_site_label
_atom_site_type_symbol
_atom_site_fract_x
_atom_site_fract_y
_atom_site_fract_z
_atom_site_U_iso_or_equiv
_atom_site_adp_type
_atom_site_occupancy
_atom_site_refinement_flags_posn
O1 O 0.78339(11) 0.66144(5) 1.09532(10) 0.0252(2) Uani 1.000000 .
O2 O 1.07563(11) 0.65417(5) 1.20516(10) 0.0274(2) Uani 1.000000 .
O3 O 0.91898(12) 0.54751(5) 1.13062(10) 0.0286(2) Uani 1.000000 .
N6 N 0.92539(12) 0.62103(5) 1.14381(10) 0.0191(2) Uani 1.000000 .
O4 O 0.65052(12) 0.46042(6) 0.90657(11) 0.0314(2) Uani 1.000000 .
H4c H 0.7210(14) 0.4877(8) 0.9789(14) 0.0470(3) Uiso 1.000000 G
H4d H 0.7242(13) 0.4327(8) 0.8633(17) 0.0470(3) Uiso 1.000000 G
N1 N 0.07811(12) 0.40869(5) 0.31197(11) 0.0204(2) Uani 1.000000 .
H1 H 0.06294(12) 0.45719(5) 0.28049(11) 0.0244(2) Uiso 1.000000 R
N2 N 0.29044(12) 0.51121(5) 0.55228(10) 0.0189(2) Uani 1.000000 .
N3 N 0.39788(13) 0.55282(5) 0.67929(11) 0.0199(2) Uani 1.000000 .
H3 H 0.45537(13) 0.52876(5) 0.76514(11) 0.0239(2) Uiso 1.000000 R
N4 N 0.32418(13) 0.66711(6) 0.53082(11) 0.0223(2) Uani 1.000000 .
H4a H 0.26037(13) 0.63999(6) 0.45227(11) 0.0267(3) Uiso 1.000000 R
H4b H 0.33232(13) 0.71773(6) 0.52212(11) 0.0267(3) Uiso 1.000000 R
N5 N 0.50840(13) 0.67248(6) 0.78646(11) 0.0234(2) Uani 1.000000 .
H5a H 0.56385(13) 0.64874(6) 0.87347(11) 0.0280(3) Uiso 1.000000 R
H5b H 0.51691(13) 0.72311(6) 0.77829(11) 0.0280(3) Uiso 1.000000 R
C1 C 0.00062(16) 0.34484(7) 0.22631(13) 0.0231(2) Uani 1.000000 .
H1a H -0.07773(16) 0.34630(7) 0.12446(13) 0.0278(3) Uiso 1.000000 R
C2 C 0.05694(15) 0.27775(7) 0.31477(14) 0.0243(2) Uani 1.000000 .
H2 H 0.02460(15) 0.22584(7) 0.28415(14) 0.0292(3) Uiso 1.000000 R
C3 C 0.17275(15) 0.30231(7) 0.46043(14) 0.0225(2) Uani 1.000000 .
H3a H 0.23109(15) 0.26950(7) 0.54439(14) 0.0269(3) Uiso 1.000000 R
C4 C 0.18436(14) 0.38386(6) 0.45650(12) 0.0184(2) Uani 1.000000 .
C5 C 0.28867(14) 0.43608(7) 0.57479(12) 0.0189(2) Uani 1.000000 .
H5 H 0.35711(14) 0.41495(7) 0.67070(12) 0.0227(3) Uiso 1.000000 R
C6 C 0.40973(14) 0.63101(7) 0.66485(12) 0.0180(2) Uani 1.000000 .

loop_
_atom_site_aniso_label
_atom_site_aniso_U_11
_atom_site_aniso_U_22
_atom_site_aniso_U_33
_atom_site_aniso_U_12
_atom_site_aniso_U_13
_atom_site_aniso_U_23
O1 0.0221(4) 0.0221(4) 0.0290(4) 0.0055(3) -0.0011(3) 0.0036(3)
O2 0.0224(4) 0.0288(4) 0.0271(4) -0.0031(3) -0.0042(3) -0.0012(3)
O3 0.0344(5) 0.0161(4) 0.0317(4) 0.0028(3) -0.0020(4) -0.0008(3)
N6 0.0219(4) 0.0186(4) 0.0155(4) 0.0014(3) 0.0004(3) 0.0011(3)
O4 0.0252(4) 0.0337(5) 0.0312(4) 0.0046(4) -0.0040(4) -0.0033(4)
N1 0.0227(4) 0.0165(4) 0.0203(4) -0.0001(3) 0.0006(4) 0.0020(3)
N2 0.0191(4) 0.0184(4) 0.0178(4) -0.0008(3) 0.0003(3) -0.0031(3)
N3 0.0224(4) 0.0180(4) 0.0167(4) 0.0007(3) -0.0025(3) -0.0006(3)
N4 0.0249(5) 0.0180(4) 0.0206(4) -0.0007(4) -0.0036(4) 0.0001(3)
N5 0.0256(5) 0.0197(5) 0.0212(4) -0.0005(4) -0.0040(4) -0.0025(4)
C1 0.0220(5) 0.0260(6) 0.0202(5) -0.0034(4) 0.0013(4) -0.0020(4)
C2 0.0245(5) 0.0184(5) 0.0295(5) -0.0041(4) 0.0041(5) -0.0034(4)
C3 0.0222(5) 0.0180(5) 0.0259(5) 0.0013(4) 0.0017(4) 0.0036(4)
C4 0.0179(5) 0.0181(5) 0.0187(5) 0.0007(4) 0.0026(4) 0.0009(4)
C5 0.0184(5) 0.0199(5) 0.0181(4) 0.0008(4) 0.0027(4) 0.0013(4)
C6 0.0160(4) 0.0189(5) 0.0187(5) 0.0015(4) 0.0028(4) -0.0019(4)

loop_
_atom_type_symbol
_atom_type_scat_dispersion_real
_atom_type_scat_dispersion_imag
_atom_type_scat_Cromer_Mann_a1
_atom_type_scat_Cromer_Mann_a2
_atom_type_scat_Cromer_Mann_a3
_atom_type_scat_Cromer_Mann_a4
_atom_type_scat_Cromer_Mann_b1
_atom_type_scat_Cromer_Mann_b2
_atom_type_scat_Cromer_Mann_b3
_atom_type_scat_Cromer_Mann_b4
_atom_type_scat_Cromer_Mann_c
_atom_type_scat_source
_atom_type_scat_dispersion_source
H 0.00000 0.00000 0.49300 0.32291 0.14019 0.04081 10.51090 26.12570 3.14236 57.79970 0.0030380000826 'International Tables Volume C Table 6.1.1.4 (pp. 500-502)' 'Henke, Gullikson and Davis, At. Data and Nucl. Data Tables, 1993, 54, 2'
C 0.00347 0.00161 2.31000 1.02000 1.58860 0.86500 20.84390 10.20750 0.56870 51.65120 0.215599998832 'International Tables Volume C Table 6.1.1.4 (pp. 500-502)' 'Henke, Gullikson and Davis, At. Data and Nucl. Data Tables, 1993, 54, 2'
O 0.01158 0.00611 3.04850 2.28680 1.54630 0.86700 13.27710 5.70110 0.32390 32.90890 0.250800013542 'International Tables Volume C Table 6.1.1.4 (pp. 500-502)' 'Henke, Gullikson and Davis, At. Data and Nucl. Data Tables, 1993, 54, 2'
N 0.00653 0.00323 12.21260 3.13220 2.01250 1.16630 0.00570 9.89330 28.99750 0.58260 -11.5290002823 'International Tables Volume C Table 6.1.1.4 (pp. 500-502)' 'Henke, Gullikson and Davis, At. Data and Nucl. Data Tables, 1993, 54, 2'

loop_
_geom_angle_atom_site_label_1
_geom_angle_atom_site_label_2
_geom_angle_atom_site_label_3
_geom_angle
_geom_angle_site_symmetry_1
_geom_angle_site_symmetry_3
O2 N6 O1 120.24(9) . .
O3 N6 O1 120.09(9) . .
O3 N6 O2 119.66(9) . .
C4 N1 C1 109.33(9) . .
C5 N2 N3 114.17(9) . .
C6 N3 N2 118.12(9) . .
C2 C1 N1 108.65(10) . .
C3 C2 C1 106.98(10) . .
C4 C3 C2 107.65(9) . .
C3 C4 N1 107.40(9) . .
C5 C4 N1 123.89(10) . .
C5 C4 C3 128.70(10) . .
C4 C5 N2 121.81(9) . .
N4 C6 N3 120.39(9) . .
N5 C6 N3 119.29(9) . .
N5 C6 N4 120.31(10) . .

loop_
_geom_bond_atom_site_label_1
_geom_bond_atom_site_label_2
_geom_bond_distance
_geom_bond_site_symmetry_2
O1 N6 1.2465(11) .
O2 N6 1.2546(12) .
O3 N6 1.2451(12) .
N1 C1 1.3554(14) .
N1 C4 1.3694(13) .
N2 N3 1.3837(12) .
N2 C5 1.2818(14) .
N3 C6 1.3290(14) .
N4 C6 1.3214(13) .
N5 C6 1.3265(13) .
C1 C2 1.3709(16) .
C2 C3 1.4044(15) .
C3 C4 1.3791(15) .
C4 C5 1.4296(14) .

loop_
_geom_hbond_atom_site_label_D
_geom_hbond_atom_site_label_H
_geom_hbond_atom_site_label_A
_geom_hbond_distance_DH
_geom_hbond_distance_HA
_geom_hbond_distance_DA
_geom_hbond_angle_DHA
_geom_hbond_site_symmetry_A
O4 H4c O3 0.8499 2.005(2) 2.8474(12) 170.9(12) .
N3 H3 O4 0.8600 2.0294(13) 2.8463(13) 158.33(4) .

loop_
_geom_torsion_atom_site_label_1
_geom_torsion_atom_site_label_2
_geom_torsion_atom_site_label_3
_geom_torsion_atom_site_label_4
_geom_torsion
_geom_torsion_site_symmetry_1
_geom_torsion_site_symmetry_2
_geom_torsion_site_symmetry_3
_geom_torsion_site_symmetry_4
N1 C1 C2 C3 0.28(11) . . . .
N1 C4 C3 C2 0.04(10) . . . .
N1 C4 C5 N2 -0.44(12) . . . .
N2 N3 C6 N4 -1.54(11) . . . .
N2 N3 C6 N5 178.46(9) . . . .
N2 C5 C4 C3 177.87(10) . . . .
C1 C2 C3 C4 -0.20(10) . . . .
C2 C3 C4 C5 -178.48(8) . . . .
